data_1540587
loop_
_publ_author_name
'Svengren, H.'
'Torapava, N.'
'Athanassiadis, I.'
'Ali, S. I.'
'Johnsson, M.'

_publ_section_title
;
 A transition metal oxofluoride offering advantages in electrocatalysis
 and potential use in applications.
;
_journal_name_full 'Faraday discussions'
_journal_page_first 481
_journal_page_last 498
_journal_paper_doi 10.1039/c5fd00169b
_journal_volume 188
_journal_year 2016
_chemical_formula_moiety 'Co2.581 F6 Mn0.419 O6 Sb4'
_chemical_formula_structural 'Co2.581 F6 Mn0.419 O6 Sb4'
_chemical_formula_sum 'Co2.581 F6 Mn0.419 O6 Sb4'
_chemical_formula_weight 872.1
_chemical_name_systematic ' ?'
_space_group_IT_number 217
_symmetry_cell_setting cubic
_symmetry_Int_Tables_number 217
_symmetry_space_group_name_Hall 'I -4 2 3'
_symmetry_space_group_name_H-M 'I -4 3 m'
_cell_angle_alpha 90
_cell_angle_beta 90
_cell_angle_gamma 90
_cell_formula_units_Z 2
_cell_length_a 8.18090(10)
_cell_length_b 8.18090(10)
_cell_length_c 8.18090(10)
_cell_measurement_temperature 293
_cell_volume 547.524(12)
_diffrn_ambient_temperature 293
_diffrn_detector Photon100
_diffrn_measured_fraction_theta_full 1
_diffrn_measured_fraction_theta_max 1
_diffrn_measurement_device '\k-geometry diffractometer'
_diffrn_radiation_probe x-ray
_diffrn_radiation_source 'X-ray tube'
_diffrn_radiation_type 'Mo K\a'
_diffrn_radiation_wavelength 0.71069
_diffrn_reflns_av_R_equivalents 0.0242
_diffrn_reflns_av_unetI/netI 0.0143
_diffrn_reflns_limit_h_max 14
_diffrn_reflns_limit_h_min -8
_diffrn_reflns_limit_k_max 18
_diffrn_reflns_limit_k_min -13
_diffrn_reflns_limit_l_max 19
_diffrn_reflns_limit_l_min -19
_diffrn_reflns_number 5268
_diffrn_reflns_theta_full 57.62
_diffrn_reflns_theta_max 57.62
_diffrn_reflns_theta_min 3.52
_exptl_absorpt_coefficient_mu 14.1
_exptl_absorpt_correction_T_max 0.7513
_exptl_absorpt_correction_T_min 0.5855
_exptl_absorpt_correction_type multi-scan
_exptl_absorpt_process_details 'Numerical absorption correction'
_exptl_crystal_colour Pink
_exptl_crystal_density_diffrn 5.2899
_exptl_crystal_description Cubic-shaped
_exptl_crystal_F_000 772
_exptl_crystal_size_max 0.5
_exptl_crystal_size_mid 0.5
_exptl_crystal_size_min 0.5
_refine_diff_density_max 1.83
_refine_diff_density_min -1.22
_refine_ls_abs_structure_details '  337 of Friedel pairs used in the refinement'
_refine_ls_extinction_method none
_refine_ls_goodness_of_fit_gt 1.99
_refine_ls_goodness_of_fit_ref 1.98
_refine_ls_number_constraints 3
_refine_ls_number_parameters 13
_refine_ls_number_reflns 759
_refine_ls_number_restraints 0
_refine_ls_R_factor_all 0.0232
_refine_ls_R_factor_gt 0.0228
_refine_ls_shift/su_max 0.0006
_refine_ls_shift/su_mean 0.0001
_refine_ls_structure_factor_coef F
_refine_ls_weighting_details w=1/(\s^2^(F)+0.0001F^2^)
_refine_ls_weighting_scheme sigma
_refine_ls_wR_factor_gt 0.0293
_refine_ls_wR_factor_ref 0.0294
_reflns_number_gt 750
_reflns_number_total 759
_reflns_threshold_expression I>3\s(I)
_cod_data_source_file c5fd00169b2.cif
_cod_data_source_block I
_cod_depositor_comments
;
The following automatic conversions were performed:

'_diffrn_radiation_probe' value 'X-ray' changed to 'x-ray' according
to
/usr/data/users/saulius/crontab/automatic-downloads/rss-feeds/RSC/lib/dictionaries/cif_core.dic
dictionary named 'cif_core.dic' version 2.4.2 from 2011-04-26.

'_exptl_absorpt_correction_type' value 'Multi-scan' changed to
'multi-scan' according to
/usr/data/users/saulius/crontab/automatic-downloads/rss-feeds/RSC/lib/dictionaries/cif_core.dic
dictionary named 'cif_core.dic' version 2.4.2 from 2011-04-26.

Automatic conversion script
Id: cif_fix_values 4268 2015-11-12 08:31:59Z antanas 

 Adding full bibliography for 1540587.cif.
;
_cod_database_code 1540587

loop_
_space_group_symop_id
_space_group_symop_operation_xyz
1 x,y,z
2 -x,-y,z
3 -x,y,-z
4 x,-y,-z
5 z,x,y
6 z,-x,-y
7 -z,-x,y
8 -z,x,-y
9 y,z,x
10 -y,z,-x
11 y,-z,-x
12 -y,-z,x
13 y,x,z
14 -y,-x,z
15 y,-x,-z
16 -y,x,-z
17 x,z,y
18 -x,z,-y
19 -x,-z,y
20 x,-z,-y
21 z,y,x
22 z,-y,-x
23 -z,y,-x
24 -z,-y,x
25 x+1/2,y+1/2,z+1/2
26 -x+1/2,-y+1/2,z+1/2
27 -x+1/2,y+1/2,-z+1/2
28 x+1/2,-y+1/2,-z+1/2
29 z+1/2,x+1/2,y+1/2
30 z+1/2,-x+1/2,-y+1/2
31 -z+1/2,-x+1/2,y+1/2
32 -z+1/2,x+1/2,-y+1/2
33 y+1/2,z+1/2,x+1/2
34 -y+1/2,z+1/2,-x+1/2
35 y+1/2,-z+1/2,-x+1/2
36 -y+1/2,-z+1/2,x+1/2
37 y+1/2,x+1/2,z+1/2
38 -y+1/2,-x+1/2,z+1/2
39 y+1/2,-x+1/2,-z+1/2
40 -y+1/2,x+1/2,-z+1/2
41 x+1/2,z+1/2,y+1/2
42 -x+1/2,z+1/2,-y+1/2
43 -x+1/2,-z+1/2,y+1/2
44 x+1/2,-z+1/2,-y+1/2
45 z+1/2,y+1/2,x+1/2
46 z+1/2,-y+1/2,-x+1/2
47 -z+1/2,y+1/2,-x+1/2
48 -z+1/2,-y+1/2,x+1/2

loop_
_atom_site_label
_atom_site_type_symbol
_atom_site_fract_x
_atom_site_fract_y
_atom_site_fract_z
_atom_site_adp_type
_atom_site_U_iso_or_equiv
_atom_site_site_symmetry_multiplicity
_atom_site_occupancy
_atom_site_calc_flag
Sb Sb 0.840614(13) 0.159386(13) 0.159386(13) Uani 0.00932(2) 8 1 d
Co Co 0.5 0 0 Uani 0.00647(6) 6 0.86(4) d
F F 0.5 0 0.25 Uani 0.0290(6) 12 1 d
O O 0.7532(3) 0 0 Uani 0.0134(3) 12 1 d
Mn Mn 0.5 0 0 Uani 0.00647(6) 6 0.14(4) d

loop_
_atom_site_aniso_label
_atom_site_aniso_type_symbol
_atom_site_aniso_U_11
_atom_site_aniso_U_22
_atom_site_aniso_U_33
_atom_site_aniso_U_12
_atom_site_aniso_U_13
_atom_site_aniso_U_23
Sb Sb 0.00932(4) 0.00932(4) 0.00932(4) 0.00141(3) 0.00141(3) -0.00141(3)
Co Co 0.00575(13) 0.00683(9) 0.00683(9) 0 0 0
F F 0.0395(11) 0.0395(11) 0.0079(7) 0 0 0
O O 0.0067(5) 0.0168(5) 0.0168(5) 0 0 -0.0063(7)
Mn Mn 0.00575(13) 0.00683(9) 0.00683(9) 0 0 0

loop_
_atom_type_symbol
_atom_type_scat_dispersion_real
_atom_type_scat_dispersion_imag
_atom_type_scat_source
Co 0.3494 0.9721 'International Tables Vol C tables 4.2.6.8 and 6.1.1.1'
F 0.0171 0.0103 'International Tables Vol C tables 4.2.6.8 and 6.1.1.1'
Mn 0.3368 0.7283 'International Tables Vol C tables 4.2.6.8 and 6.1.1.1'
O 0.0106 0.0060 'International Tables Vol C tables 4.2.6.8 and 6.1.1.1'
Sb -0.5866 1.5461 'International Tables Vol C tables 4.2.6.8 and 6.1.1.1'

loop_
_geom_angle_atom_site_label_1
_geom_angle_atom_site_label_2
_geom_angle_atom_site_label_3
_geom_angle_site_symmetry_1
_geom_angle_site_symmetry_3
_geom_angle
Co Sb Co . 5_655 119.905(3)
Co Sb Co . 9_655 119.905(3)
Co Sb O . . 35.30(6)
Co Sb O . 6_665 115.700(17)
Co Sb O . 10_656 115.700(17)
Co Sb Mn . . 0.0(5)
Co Sb Mn . 5_655 119.905(3)
Co Sb Mn . 9_655 119.905(3)
Co Sb Co 5_655 9_655 119.905(3)
Co Sb O 5_655 . 115.700(17)
Co Sb O 5_655 6_665 35.30(6)
Co Sb O 5_655 10_656 115.700(17)
Co Sb Mn 5_655 . 119.905(3)
Co Sb Mn 5_655 5_655 0.0(5)
Co Sb Mn 5_655 9_655 119.905(3)
Co Sb O 9_655 . 115.700(17)
Co Sb O 9_655 6_665 115.700(17)
Co Sb O 9_655 10_656 35.30(6)
Co Sb Mn 9_655 . 119.905(3)
Co Sb Mn 9_655 5_655 119.905(3)
Co Sb Mn 9_655 9_655 0.0(5)
O Sb O . 6_665 92.43(6)
O Sb O . 10_656 92.43(6)
O Sb Mn . . 35.30(6)
O Sb Mn . 5_655 115.700(17)
O Sb Mn . 9_655 115.700(17)
O Sb O 6_665 10_656 92.43(6)
O Sb Mn 6_665 . 115.700(17)
O Sb Mn 6_665 5_655 35.30(6)
O Sb Mn 6_665 9_655 115.700(17)
O Sb Mn 10_656 . 115.700(17)
O Sb Mn 10_656 5_655 115.700(17)
O Sb Mn 10_656 9_655 35.30(6)
Mn Sb Mn . 5_655 119.905(3)
Mn Sb Mn . 9_655 119.905(3)
Mn Sb Mn 5_655 9_655 119.905(3)
Sb Co Sb . 2_655 134.063(3)
Sb Co Sb . 3_655 134.063(3)
Sb Co Sb . 4_555 66.990(3)
Sb Co F . . 67.0313(19)
Sb Co F . 3_655 112.9687(19)
Sb Co F . 33_544 112.9687(19)
Sb Co F . 35_555 67.0313(19)
Sb Co O . . 33.4951(19)
Sb Co O . 2_655 146.5049(19)
Sb Co Mn . . 0
Sb Co Sb 2_655 3_655 66.990(3)
Sb Co Sb 2_655 4_555 134.063(3)
Sb Co F 2_655 . 67.0313(19)
Sb Co F 2_655 3_655 112.9687(19)
Sb Co F 2_655 33_544 67.0313(19)
Sb Co F 2_655 35_555 112.9687(19)
Sb Co O 2_655 . 146.5049(19)
Sb Co O 2_655 2_655 33.4951(19)
Sb Co Mn 2_655 . 0
Sb Co Sb 3_655 4_555 134.063(3)
Sb Co F 3_655 . 112.9687(19)
Sb Co F 3_655 3_655 67.0313(19)
Sb Co F 3_655 33_544 112.9687(19)
Sb Co F 3_655 35_555 67.0313(19)
Sb Co O 3_655 . 146.5049(19)
Sb Co O 3_655 2_655 33.4951(19)
Sb Co Mn 3_655 . 0
Sb Co F 4_555 . 112.9687(19)
Sb Co F 4_555 3_655 67.0313(19)
Sb Co F 4_555 33_544 67.0313(19)
Sb Co F 4_555 35_555 112.9687(19)
Sb Co O 4_555 . 33.4951(19)
Sb Co O 4_555 2_655 146.5049(19)
Sb Co Mn 4_555 . 0
F Co F . 3_655 180.0(5)
F Co F . 33_544 90
F Co F . 35_555 90
F Co O . . 90
F Co O . 2_655 90
F Co Mn . . 0
F Co F 3_655 33_544 90
F Co F 3_655 35_555 90
F Co O 3_655 . 90
F Co O 3_655 2_655 90
F Co Mn 3_655 . 0
F Co F 33_544 35_555 180.0(5)
F Co O 33_544 . 90
F Co O 33_544 2_655 90
F Co Mn 33_544 . 0
F Co O 35_555 . 90
F Co O 35_555 2_655 90
F Co Mn 35_555 . 0
O Co O . 2_655 180.0(5)
O Co Mn . . 0
O Co Mn 2_655 . 0
Co F Co . 29_545 180.0(5)
Co F Mn . . 0.0(5)
Co F Mn . 29_545 180.0(5)
Co F Mn 29_545 . 180.0(5)
Co F Mn 29_545 29_545 0.0(5)
Mn F Mn . 29_545 180.0(5)
Sb O Sb . 4_555 137.59(12)
Sb O Co . . 111.21(6)
Sb O Mn . . 111.21(6)
Sb O Co 4_555 . 111.21(6)
Sb O Mn 4_555 . 111.21(6)
Co O Mn . . 0.0(5)
Sb Mn Sb . 2_655 134.063(3)
Sb Mn Sb . 3_655 134.063(3)
Sb Mn Sb . 4_555 66.990(3)
Sb Mn Co . . 0
Sb Mn F . . 67.0313(19)
Sb Mn F . 3_655 112.9687(19)
Sb Mn F . 33_544 112.9687(19)
Sb Mn F . 35_555 67.0313(19)
Sb Mn O . . 33.4951(19)
Sb Mn O . 2_655 146.5049(19)
Sb Mn Sb 2_655 3_655 66.990(3)
Sb Mn Sb 2_655 4_555 134.063(3)
Sb Mn Co 2_655 . 0
Sb Mn F 2_655 . 67.0313(19)
Sb Mn F 2_655 3_655 112.9687(19)
Sb Mn F 2_655 33_544 67.0313(19)
Sb Mn F 2_655 35_555 112.9687(19)
Sb Mn O 2_655 . 146.5049(19)
Sb Mn O 2_655 2_655 33.4951(19)
Sb Mn Sb 3_655 4_555 134.063(3)
Sb Mn Co 3_655 . 0
Sb Mn F 3_655 . 112.9687(19)
Sb Mn F 3_655 3_655 67.0313(19)
Sb Mn F 3_655 33_544 112.9687(19)
Sb Mn F 3_655 35_555 67.0313(19)
Sb Mn O 3_655 . 146.5049(19)
Sb Mn O 3_655 2_655 33.4951(19)
Sb Mn Co 4_555 . 0
Sb Mn F 4_555 . 112.9687(19)
Sb Mn F 4_555 3_655 67.0313(19)
Sb Mn F 4_555 33_544 67.0313(19)
Sb Mn F 4_555 35_555 112.9687(19)
Sb Mn O 4_555 . 33.4951(19)
Sb Mn O 4_555 2_655 146.5049(19)
Co Mn F . . 0
Co Mn F . 3_655 0
Co Mn F . 33_544 0
Co Mn F . 35_555 0
Co Mn O . . 0
Co Mn O . 2_655 0
F Mn F . 3_655 180.0(5)
F Mn F . 33_544 90
F Mn F . 35_555 90
F Mn O . . 90
F Mn O . 2_655 90
F Mn F 3_655 33_544 90
F Mn F 3_655 35_555 90
F Mn O 3_655 . 90
F Mn O 3_655 2_655 90
F Mn F 33_544 35_555 180.0(5)
F Mn O 33_544 . 90
F Mn O 33_544 2_655 90
F Mn O 35_555 . 90
F Mn O 35_555 2_655 90
O Mn O . 2_655 180.0(5)

loop_
_geom_bond_atom_site_label_1
_geom_bond_atom_site_label_2
_geom_bond_site_symmetry_2
_geom_bond_distance
Sb Co . 3.34143(12)
Sb Co 5_655 3.34143(12)
Sb Co 9_655 3.34143(12)
Sb O . 1.9780(8)
Sb O 6_665 1.9780(8)
Sb O 10_656 1.9780(8)
Sb Mn . 3.34143(12)
Sb Mn 5_655 3.34143(12)
Sb Mn 9_655 3.34143(12)
Co F . 2.04522(5)
Co F 3_655 2.04522(5)
Co F 33_544 2.04522(5)
Co F 35_555 2.04522(5)
Co O . 2.071(2)
Co O 2_655 2.071(2)
Co Mn . 0
F Mn . 2.04522(5)
F Mn 29_545 2.04522(5)
O Mn . 2.071(2)
